data_7226168
loop_
_publ_author_name
'Mahmoudi, Ghodrat'
'Bauz\'a, Antonio'
'Frontera, Antonio'
'Garczarek, Piotr'
'Stilinovi\'c, Vladimir'
'Kirillov, Alexander M.'
'Kennedy, Alan'
'Ruiz-P\'erez, Catalina'

_publ_section_title
;
 Metal--organic and supramolecular lead(ii) networks assembled from
 isomeric nicotinoylhydrazone blocks: the effects of ligand geometry and
 counter-ion on topology and supramolecular assembly
;
_journal_issue 28
_journal_name_full CrystEngComm
_journal_page_first 5375
_journal_paper_doi 10.1039/C6CE00900J
_journal_volume 18
_journal_year 2016
_chemical_formula_moiety 'C13 H12 Cl2 N4 O Pb'
_chemical_formula_sum 'C13 H12 Cl2 N4 O Pb'
_chemical_formula_weight 518.36
_chemical_name_systematic
; 
 ? 
;
_space_group_IT_number 14
_symmetry_cell_setting monoclinic
_symmetry_space_group_name_Hall '-P 2ybc'
_symmetry_space_group_name_H-M 'P 1 21/c 1'
_atom_sites_solution_hydrogens geom
_atom_sites_solution_primary heavy
_atom_sites_solution_secondary difmap
_audit_creation_method SHELXL-97
_audit_update_record
;
2016-04-19 deposited with the CCDC.
2016-05-25 downloaded from the CCDC.
;
_cell_angle_alpha 90.00
_cell_angle_beta 116.161(2)
_cell_angle_gamma 90.00
_cell_formula_units_Z 4
_cell_length_a 10.4863(14)
_cell_length_b 14.790(2)
_cell_length_c 10.8544(15)
_cell_measurement_reflns_used 9951
_cell_measurement_temperature 100(2)
_cell_measurement_theta_max 29.16
_cell_measurement_theta_min 2.50
_cell_volume 1511.0(4)
_computing_cell_refinement 'Bruker SAINT (Bruker-AXS 2009)'
_computing_data_collection 'Bruker APEX2 (Bruker-AXS, 2010)'
_computing_data_reduction 'Bruker SAINT (Bruker-AXS 2009)'
_computing_molecular_graphics 'Bruker SHELXTL(Bruker-AXS 2008)'
_computing_publication_material 'Bruker SHELXTL(Bruker-AXS 2008)'
_computing_structure_refinement 'SHELXL (Sheldrick, 2008)'
_computing_structure_solution 'SHELXS (Sheldrick, 2008)'
_diffrn_ambient_temperature 100(2)
_diffrn_measured_fraction_theta_full 1.000
_diffrn_measured_fraction_theta_max 1.000
_diffrn_measurement_device_type 'Bruker Smart APEX CCD'
_diffrn_measurement_method '\f and \w scans'
_diffrn_radiation_monochromator graphite
_diffrn_radiation_source 'fine-focus sealed tube'
_diffrn_radiation_type MoK\a
_diffrn_radiation_wavelength 0.71073
_diffrn_reflns_av_R_equivalents 0.0416
_diffrn_reflns_av_sigmaI/netI 0.0264
_diffrn_reflns_limit_h_max 14
_diffrn_reflns_limit_h_min -14
_diffrn_reflns_limit_k_max 20
_diffrn_reflns_limit_k_min -19
_diffrn_reflns_limit_l_max 14
_diffrn_reflns_limit_l_min -14
_diffrn_reflns_number 26047
_diffrn_reflns_theta_full 27.50
_diffrn_reflns_theta_max 29.18
_diffrn_reflns_theta_min 2.16
_exptl_absorpt_coefficient_mu 11.522
_exptl_absorpt_correction_T_max 0.3074
_exptl_absorpt_correction_T_min 0.2163
_exptl_absorpt_correction_type numerical
_exptl_absorpt_process_details 'SADABS (Sheldrick, 2008a)'
_exptl_crystal_colour yellow
_exptl_crystal_density_diffrn 2.279
_exptl_crystal_density_method 'not measured'
_exptl_crystal_description Block
_exptl_crystal_F_000 968
_exptl_crystal_size_max 0.22
_exptl_crystal_size_mid 0.19
_exptl_crystal_size_min 0.15
_refine_diff_density_max 1.420
_refine_diff_density_min -0.802
_refine_diff_density_rms 0.111
_refine_ls_extinction_method none
_refine_ls_goodness_of_fit_ref 1.032
_refine_ls_hydrogen_treatment constr
_refine_ls_matrix_type full
_refine_ls_number_parameters 191
_refine_ls_number_reflns 3940
_refine_ls_number_restraints 0
_refine_ls_restrained_S_all 1.032
_refine_ls_R_factor_all 0.0223
_refine_ls_R_factor_gt 0.0183
_refine_ls_shift/su_max 0.002
_refine_ls_shift/su_mean 0.000
_refine_ls_structure_factor_coef Fsqd
_refine_ls_weighting_details 'calc w=1/[\s^2^(Fo^2^)+(0.0177P)^2^+1.0606P] where P=(Fo^2^+2Fc^2^)/3'
_refine_ls_weighting_scheme calc
_refine_ls_wR_factor_gt 0.0403
_refine_ls_wR_factor_ref 0.0418
_reflns_number_gt 3567
_reflns_number_total 3940
_reflns_threshold_expression >2sigma(I)
_cod_data_source_file c6ce00900j2.cif
_cod_data_source_block 1
_cod_depositor_comments
;
The following automatic conversions were performed:

'_symmetry_cell_setting' value 'Monoclinic' changed to 'monoclinic'
according to
/usr/data/users/saulius/crontab/automatic-downloads/current/RSC/lib/dictionaries/cif_core.dic
dictionary named 'cif_core.dic' version 2.4.2 from 2011-04-26.

Automatic conversion script
Id: cif_fix_values 4268 2015-11-12 08:31:59Z antanas 
;
_cod_original_sg_symbol_H-M P2(1)/c
_cod_database_code 7226168

loop_
_symmetry_equiv_pos_as_xyz
'x, y, z'
'-x, y+1/2, -z+1/2'
'-x, -y, -z'
'x, -y-1/2, z-1/2'

loop_
_atom_site_label
_atom_site_type_symbol
_atom_site_fract_x
_atom_site_fract_y
_atom_site_fract_z
_atom_site_U_iso_or_equiv
_atom_site_adp_type
_atom_site_occupancy
_atom_site_symmetry_multiplicity
_atom_site_calc_flag
_atom_site_refinement_flags
Pb1 Pb 0.742187(9) 0.768755(6) 0.557266(9) 0.01168(4) Uani 1 1 d .
Cl1 Cl 1.04286(7) 0.75470(4) 0.61876(7) 0.01659(13) Uani 1 1 d .
Cl2 Cl 0.68986(7) 0.80948(5) 0.29652(7) 0.01981(13) Uani 1 1 d .
O1 O 0.5127(2) 0.85923(13) 0.5037(2) 0.0228(4) Uani 1 1 d .
N1 N 0.7206(2) 0.59763(15) 0.4813(2) 0.0136(4) Uani 1 1 d .
N2 N 0.4808(2) 0.69216(15) 0.4074(2) 0.0135(4) Uani 1 1 d .
N3 N 0.3648(2) 0.74840(15) 0.3728(2) 0.0141(4) Uani 1 1 d .
H3N H 0.2775 0.7368 0.3046 0.017 Uiso 1 1 d R
N4 N 0.1882(2) 1.04615(15) 0.3777(2) 0.0161(5) Uani 1 1 d .
C1 C 0.8388(3) 0.54732(19) 0.5295(3) 0.0169(5) Uani 1 1 d .
H1 H 0.9270 0.5762 0.5833 0.020 Uiso 1 1 calc R
C2 C 0.8394(3) 0.45519(19) 0.5049(3) 0.0192(6) Uani 1 1 d .
H2 H 0.9254 0.4217 0.5424 0.023 Uiso 1 1 calc R
C3 C 0.7115(3) 0.41371(19) 0.4247(3) 0.0171(5) Uani 1 1 d .
H3 H 0.7082 0.3509 0.4053 0.021 Uiso 1 1 calc R
C4 C 0.5873(3) 0.46495(18) 0.3726(3) 0.0166(5) Uani 1 1 d .
H4 H 0.4983 0.4376 0.3166 0.020 Uiso 1 1 calc R
C5 C 0.5953(3) 0.55641(18) 0.4035(3) 0.0133(5) Uani 1 1 d .
C6 C 0.4636(3) 0.61282(17) 0.3545(3) 0.0121(5) Uani 1 1 d .
C7 C 0.3268(3) 0.57224(19) 0.2532(3) 0.0178(5) Uani 1 1 d .
H7A H 0.2943 0.5273 0.2995 0.027 Uiso 1 1 calc R
H7B H 0.3413 0.5430 0.1795 0.027 Uiso 1 1 calc R
H7C H 0.2550 0.6199 0.2145 0.027 Uiso 1 1 calc R
C8 C 0.3916(3) 0.83230(18) 0.4295(3) 0.0144(5) Uani 1 1 d .
C9 C 0.2670(3) 0.89173(18) 0.4005(3) 0.0131(5) Uani 1 1 d .
C10 C 0.1382(3) 0.86133(18) 0.3927(3) 0.0140(5) Uani 1 1 d .
H10 H 0.1213 0.7986 0.3975 0.017 Uiso 1 1 calc R
C11 C 0.0354(3) 0.92465(18) 0.3777(3) 0.0162(5) Uani 1 1 d .
H11 H -0.0537 0.9062 0.3723 0.019 Uiso 1 1 calc R
C12 C 0.0643(3) 1.01542(19) 0.3706(3) 0.0172(5) Uani 1 1 d .
H12 H -0.0072 1.0583 0.3602 0.021 Uiso 1 1 calc R
C13 C 0.2870(3) 0.98433(18) 0.3923(3) 0.0154(5) Uani 1 1 d .
H13 H 0.3752 1.0045 0.3974 0.018 Uiso 1 1 calc R

loop_
_atom_site_aniso_label
_atom_site_aniso_U_11
_atom_site_aniso_U_22
_atom_site_aniso_U_33
_atom_site_aniso_U_23
_atom_site_aniso_U_13
_atom_site_aniso_U_12
Pb1 0.01034(5) 0.00956(6) 0.01400(6) 0.00000(4) 0.00434(4) -0.00018(3)
Cl1 0.0128(3) 0.0139(3) 0.0206(3) 0.0035(2) 0.0052(2) 0.0007(2)
Cl2 0.0203(3) 0.0192(3) 0.0183(3) 0.0041(3) 0.0070(3) 0.0022(3)
O1 0.0122(9) 0.0134(10) 0.0362(12) -0.0075(9) 0.0047(9) -0.0009(7)
N1 0.0133(11) 0.0111(11) 0.0154(11) 0.0005(9) 0.0056(9) -0.0006(8)
N2 0.0113(10) 0.0110(11) 0.0183(11) 0.0018(9) 0.0068(9) 0.0026(8)
N3 0.0114(10) 0.0115(11) 0.0175(11) -0.0020(9) 0.0046(9) -0.0001(8)
N4 0.0152(11) 0.0118(11) 0.0200(12) -0.0025(9) 0.0067(9) -0.0003(9)
C1 0.0138(12) 0.0172(14) 0.0202(14) 0.0014(11) 0.0080(11) 0.0008(10)
C2 0.0185(14) 0.0166(14) 0.0240(15) 0.0042(11) 0.0108(12) 0.0041(11)
C3 0.0230(14) 0.0098(13) 0.0216(14) -0.0008(10) 0.0126(11) 0.0011(10)
C4 0.0170(13) 0.0153(13) 0.0189(14) -0.0017(11) 0.0090(11) -0.0022(10)
C5 0.0151(12) 0.0126(13) 0.0132(12) -0.0014(10) 0.0071(10) -0.0002(10)
C6 0.0133(12) 0.0097(12) 0.0141(12) 0.0011(10) 0.0068(10) -0.0009(9)
C7 0.0132(12) 0.0138(13) 0.0218(14) -0.0030(11) 0.0037(11) -0.0007(10)
C8 0.0147(12) 0.0124(13) 0.0167(13) -0.0005(10) 0.0075(10) -0.0021(10)
C9 0.0113(12) 0.0142(13) 0.0121(12) -0.0027(10) 0.0036(10) -0.0004(9)
C10 0.0164(13) 0.0127(13) 0.0124(12) -0.0004(10) 0.0057(10) -0.0017(10)
C11 0.0149(13) 0.0171(14) 0.0178(14) -0.0039(11) 0.0084(11) -0.0022(10)
C12 0.0140(13) 0.0173(14) 0.0182(14) -0.0032(11) 0.0050(10) 0.0013(10)
C13 0.0119(12) 0.0142(13) 0.0185(13) -0.0033(10) 0.0052(10) -0.0015(10)

loop_
_atom_type_symbol
_atom_type_description
_atom_type_scat_dispersion_real
_atom_type_scat_dispersion_imag
_atom_type_scat_source
C C 0.0033 0.0016 'International Tables Vol C Tables 4.2.6.8 and 6.1.1.4'
H H 0.0000 0.0000 'International Tables Vol C Tables 4.2.6.8 and 6.1.1.4'
N N 0.0061 0.0033 'International Tables Vol C Tables 4.2.6.8 and 6.1.1.4'
O O 0.0106 0.0060 'International Tables Vol C Tables 4.2.6.8 and 6.1.1.4'
Cl Cl 0.1484 0.1585 'International Tables Vol C Tables 4.2.6.8 and 6.1.1.4'
Pb Pb -3.3944 10.1111 'International Tables Vol C Tables 4.2.6.8 and 6.1.1.4'

loop_
_geom_angle_atom_site_label_1
_geom_angle_atom_site_label_2
_geom_angle_atom_site_label_3
_geom_angle
O1 Pb1 N1 118.87(6)
O1 Pb1 Cl2 84.83(5)
N1 Pb1 Cl2 86.36(5)
O1 Pb1 N2 59.49(6)
N1 Pb1 N2 59.53(7)
Cl2 Pb1 N2 77.44(5)
O1 Pb1 Cl1 152.85(5)
N1 Pb1 Cl1 86.47(5)
Cl2 Pb1 Cl1 87.45(2)
N2 Pb1 Cl1 143.18(5)
C8 O1 Pb1 124.66(18)
C1 N1 C5 118.1(2)
C1 N1 Pb1 118.28(17)
C5 N1 Pb1 123.52(17)
C6 N2 N3 119.6(2)
C6 N2 Pb1 123.40(17)
N3 N2 Pb1 116.29(15)
C8 N3 N2 116.4(2)
C8 N3 H3N 118.5
N2 N3 H3N 124.1
C13 N4 C12 117.0(2)
N1 C1 C2 123.5(3)
N1 C1 H1 118.3
C2 C1 H1 118.3
C3 C2 C1 118.2(3)
C3 C2 H2 120.9
C1 C2 H2 120.9
C2 C3 C4 119.3(3)
C2 C3 H3 120.4
C4 C3 H3 120.4
C5 C4 C3 119.1(3)
C5 C4 H4 120.5
C3 C4 H4 120.5
N1 C5 C4 121.9(2)
N1 C5 C6 117.4(2)
C4 C5 C6 120.6(2)
N2 C6 C7 126.6(2)
N2 C6 C5 115.1(2)
C7 C6 C5 118.3(2)
C6 C7 H7A 109.5
C6 C7 H7B 109.5
H7A C7 H7B 109.5
C6 C7 H7C 109.5
H7A C7 H7C 109.5
H7B C7 H7C 109.5
O1 C8 N3 122.6(2)
O1 C8 C9 120.2(2)
N3 C8 C9 117.2(2)
C10 C9 C13 118.9(2)
C10 C9 C8 124.1(2)
C13 C9 C8 116.8(2)
C11 C10 C9 118.3(2)
C11 C10 H10 120.8
C9 C10 H10 120.8
C10 C11 C12 119.0(2)
C10 C11 H11 120.5
C12 C11 H11 120.5
N4 C12 C11 123.6(3)
N4 C12 H12 118.2
C11 C12 H12 118.2
N4 C13 C9 123.2(2)
N4 C13 H13 118.4
C9 C13 H13 118.4

loop_
_geom_bond_atom_site_label_1
_geom_bond_atom_site_label_2
_geom_bond_distance
Pb1 O1 2.5857(19)
Pb1 N1 2.641(2)
Pb1 Cl2 2.7027(8)
Pb1 N2 2.740(2)
Pb1 Cl1 2.9282(8)
O1 C8 1.232(3)
N1 C1 1.338(3)
N1 C5 1.354(3)
N2 C6 1.284(3)
N2 N3 1.383(3)
N3 C8 1.358(3)
N3 H3N 0.9042
N4 C13 1.338(3)
N4 C12 1.346(3)
C1 C2 1.389(4)
C1 H1 0.9500
C2 C3 1.379(4)
C2 H2 0.9500
C3 C4 1.394(4)
C3 H3 0.9500
C4 C5 1.387(4)
C4 H4 0.9500
C5 C6 1.497(3)
C6 C7 1.495(3)
C7 H7A 0.9800
C7 H7B 0.9800
C7 H7C 0.9800
C8 C9 1.489(4)
C9 C10 1.390(3)
C9 C13 1.394(4)
C10 C11 1.382(4)
C10 H10 0.9500
C11 C12 1.386(4)
C11 H11 0.9500
C12 H12 0.9500
C13 H13 0.9500

loop_
_geom_hbond_atom_site_label_D
_geom_hbond_atom_site_label_H
_geom_hbond_atom_site_label_A
_geom_hbond_distance_DH
_geom_hbond_distance_HA
_geom_hbond_distance_DA
_geom_hbond_angle_DHA
_geom_hbond_site_symmetry_A
N3 H3N Cl1 0.90 2.40 3.285(2) 166 4_475
